data_7054279
loop_
_publ_author_name
'\"Onal, Emel'
'Yerli, Yusuf'
'Cosut, Bunyemin'
'Pilet, Guillaume'
'Ahsen, Vefa'
'Luneau, Dominique'
'Hirel, Catherine'

_publ_section_title
;
 Nitronyl and imino nitroxide free radicals as precursors of magnetic
 phthalocyanine and porphyrin building blocks
;
_journal_issue 9
_journal_name_full 'New Journal of Chemistry'
_journal_page_first 4440
_journal_paper_doi 10.1039/C4NJ00574K
_journal_volume 38
_journal_year 2014
_chemical_formula_sum 'C19 H27 N2 O3'
_chemical_formula_weight 331.43
_chemical_name_systematic
;
 ?
;
_space_group_IT_number 14
_symmetry_cell_setting monoclinic
_symmetry_space_group_name_Hall '-P 2ybc'
_symmetry_space_group_name_H-M 'P 1 21/c 1'
_atom_sites_solution_hydrogens geom
_atom_sites_solution_primary direct
_atom_sites_solution_secondary difmap
_audit_creation_method SHELXL-97
_cell_angle_alpha 90.000(5)
_cell_angle_beta 94.245(5)
_cell_angle_gamma 90.000(5)
_cell_formula_units_Z 4
_cell_length_a 6.177(5)
_cell_length_b 13.704(5)
_cell_length_c 21.888(5)
_cell_measurement_reflns_used 2354
_cell_measurement_temperature 293(2)
_cell_measurement_theta_max 29
_cell_measurement_theta_min 3
_cell_volume 1847.7(17)
_computing_cell_refinement 'CrysAlisPro, Agilent Technologies'
_computing_data_collection 'CrysAlisPro, Agilent Technologies'
_computing_data_reduction 'CrysAlisPro, Agilent Technologies'
_computing_molecular_graphics 'Ortep-3 for Windows (Farrugia, 1997)'
_computing_publication_material 'WinGX  (Farrugia, 1999)'
_computing_structure_refinement 'SHELXL-97 (Sheldrick, 2008)'
_computing_structure_solution 'SIR97 (Altomare et al., 1999)'
_diffrn_ambient_temperature 293(2)
_diffrn_detector_area_resol_mean 8.2634
_diffrn_measured_fraction_theta_full 0.854
_diffrn_measured_fraction_theta_max 0.854
_diffrn_measurement_device_type 'Xcalibur, Onyx'
_diffrn_radiation_monochromator graphite
_diffrn_radiation_source 'fine-focus sealed tube'
_diffrn_radiation_type MoK\a
_diffrn_radiation_wavelength 0.71073
_diffrn_reflns_av_R_equivalents 0.0219
_diffrn_reflns_av_sigmaI/netI 0.0284
_diffrn_reflns_limit_h_max 7
_diffrn_reflns_limit_h_min -6
_diffrn_reflns_limit_k_max 14
_diffrn_reflns_limit_k_min -18
_diffrn_reflns_limit_l_max 29
_diffrn_reflns_limit_l_min -24
_diffrn_reflns_number 10869
_diffrn_reflns_theta_full 29.48
_diffrn_reflns_theta_max 29.48
_diffrn_reflns_theta_min 2.97
_exptl_absorpt_coefficient_mu 0.081
_exptl_absorpt_correction_type none
_exptl_crystal_colour orange
_exptl_crystal_density_diffrn 1.191
_exptl_crystal_density_method 'not measured'
_exptl_crystal_description block
_exptl_crystal_F_000 716
_exptl_crystal_size_max 0.102
_exptl_crystal_size_mid 0.096
_exptl_crystal_size_min 0.089
_refine_diff_density_max 0.254
_refine_diff_density_min -0.322
_refine_diff_density_rms 0.072
_refine_ls_extinction_method none
_refine_ls_goodness_of_fit_ref 0.988
_refine_ls_hydrogen_treatment constr
_refine_ls_matrix_type full
_refine_ls_number_parameters 217
_refine_ls_number_reflns 4391
_refine_ls_number_restraints 0
_refine_ls_restrained_S_all 0.988
_refine_ls_R_factor_all 0.0879
_refine_ls_R_factor_gt 0.0657
_refine_ls_shift/su_max 0.000
_refine_ls_shift/su_mean 0.000
_refine_ls_structure_factor_coef Fsqd
_refine_ls_weighting_details 'calc w=1/[\s^2^(Fo^2^)+(0.0971P)^2^+0.5963P] where P=(Fo^2^+2Fc^2^)/3'
_refine_ls_weighting_scheme calc
_refine_ls_wR_factor_gt 0.1676
_refine_ls_wR_factor_ref 0.1876
_reflns_number_gt 3178
_reflns_number_total 4391
_reflns_threshold_expression >2\s(I)
_cod_data_source_file c4nj00574k2.cif
_cod_data_source_block 8
_cod_depositor_comments 'Adding full bibliography for 7054276--7054279.cif.'
_cod_original_sg_symbol_H-M 'P 21/c'
_cod_database_code 7054279

loop_
_symmetry_equiv_pos_as_xyz
'x, y, z'
'-x, y+1/2, -z+1/2'
'-x, -y, -z'
'x, -y-1/2, z-1/2'

loop_
_atom_site_label
_atom_site_type_symbol
_atom_site_fract_x
_atom_site_fract_y
_atom_site_fract_z
_atom_site_U_iso_or_equiv
_atom_site_adp_type
_atom_site_occupancy
_atom_site_symmetry_multiplicity
_atom_site_calc_flag
_atom_site_refinement_flags
N1 N 0.1791(2) 0.10000(11) 0.23204(6) 0.0428(4) Uani 1 1 d .
N2 N -0.0028(3) 0.18120(12) 0.30044(7) 0.0512(4) Uani 1 1 d .
O1 O 0.3030(3) 0.03601(12) 0.21158(7) 0.0696(5) Uani 1 1 d .
O2 O 0.4459(3) -0.24692(10) 0.45562(6) 0.0633(4) Uani 1 1 d .
O3 O 0.2992(4) -0.15879(12) 0.53029(7) 0.0958(7) Uani 1 1 d .
C1 C 0.0255(3) 0.16048(13) 0.19200(8) 0.0451(4) Uani 1 1 d .
C2 C -0.0498(3) 0.23263(14) 0.24083(8) 0.0473(4) Uani 1 1 d .
C3 C -0.1522(4) 0.09144(18) 0.16626(11) 0.0702(6) Uani 1 1 d .
H3A H -0.2259 0.0639 0.1993 0.105 Uiso 1 1 calc R
H3B H -0.0885 0.0400 0.1438 0.105 Uiso 1 1 calc R
H3C H -0.2541 0.1269 0.1395 0.105 Uiso 1 1 calc R
C4 C 0.1421(4) 0.20367(19) 0.13962(10) 0.0664(6) Uani 1 1 d .
H4A H 0.2539 0.2472 0.1557 0.100 Uiso 1 1 calc R
H4B H 0.0402 0.2389 0.1127 0.100 Uiso 1 1 calc R
H4C H 0.2059 0.1521 0.1173 0.100 Uiso 1 1 calc R
C5 C 0.0830(4) 0.32683(15) 0.24511(12) 0.0698(7) Uani 1 1 d .
H5A H 0.2349 0.3112 0.2496 0.105 Uiso 1 1 calc R
H5B H 0.0448 0.3639 0.2799 0.105 Uiso 1 1 calc R
H5C H 0.0529 0.3645 0.2085 0.105 Uiso 1 1 calc R
C6 C -0.2901(4) 0.2582(2) 0.23372(12) 0.0709(7) Uani 1 1 d .
H6A H -0.3744 0.1993 0.2311 0.106 Uiso 1 1 calc R
H6B H -0.3197 0.2959 0.1971 0.106 Uiso 1 1 calc R
H6C H -0.3277 0.2956 0.2685 0.106 Uiso 1 1 calc R
C7 C 0.1299(3) 0.11125(12) 0.29294(7) 0.0394(4) Uani 1 1 d .
C8 C 0.2169(3) 0.04479(12) 0.34187(7) 0.0395(4) Uani 1 1 d .
C9 C 0.4231(3) 0.00387(13) 0.34293(8) 0.0464(4) Uani 1 1 d .
H9 H 0.5137 0.0185 0.3121 0.056 Uiso 1 1 calc R
C10 C 0.4934(3) -0.05877(13) 0.38995(9) 0.0490(4) Uani 1 1 d .
H10 H 0.6329 -0.0845 0.3911 0.059 Uiso 1 1 calc R
C11 C 0.3583(3) -0.08355(12) 0.43532(8) 0.0446(4) Uani 1 1 d .
C12 C 0.1539(3) -0.04251(14) 0.43443(8) 0.0505(5) Uani 1 1 d .
H12 H 0.0624 -0.0586 0.4648 0.061 Uiso 1 1 calc R
C13 C 0.0842(3) 0.02250(14) 0.38854(8) 0.0484(4) Uani 1 1 d .
H13 H -0.0520 0.0513 0.3890 0.058 Uiso 1 1 calc R
C14 C 0.4368(4) -0.15630(13) 0.48364(9) 0.0517(5) Uani 1 1 d .
H14 H 0.5826 -0.1378 0.5004 0.062 Uiso 1 1 calc R
C15 C 0.5292(5) -0.31889(19) 0.49889(12) 0.0822(8) Uani 1 1 d .
H15A H 0.6772 -0.3021 0.5128 0.099 Uiso 1 1 calc R
H15B H 0.5319 -0.3818 0.4787 0.099 Uiso 1 1 calc R
C16 C 0.3958(3) -0.32669(14) 0.55336(8) 0.0503(5) Uani 1 1 d .
C17 C 0.3783(6) -0.22578(18) 0.57774(10) 0.0913(10) Uani 1 1 d .
H17A H 0.2803 -0.2256 0.6104 0.110 Uiso 1 1 calc R
H17B H 0.5197 -0.2044 0.5948 0.110 Uiso 1 1 calc R
C18 C 0.1779(6) -0.3695(4) 0.5335(2) 0.151(2) Uani 1 1 d .
H18A H 0.1968 -0.4343 0.5181 0.227 Uiso 1 1 calc R
H18B H 0.1076 -0.3296 0.5020 0.227 Uiso 1 1 calc R
H18C H 0.0902 -0.3720 0.5679 0.227 Uiso 1 1 calc R
C19 C 0.5108(5) -0.39188(19) 0.60229(10) 0.0766(7) Uani 1 1 d .
H19A H 0.5226 -0.4569 0.5865 0.115 Uiso 1 1 calc R
H19B H 0.4289 -0.3932 0.6379 0.115 Uiso 1 1 calc R
H19C H 0.6533 -0.3665 0.6132 0.115 Uiso 1 1 calc R

loop_
_atom_site_aniso_label
_atom_site_aniso_U_11
_atom_site_aniso_U_22
_atom_site_aniso_U_33
_atom_site_aniso_U_23
_atom_site_aniso_U_13
_atom_site_aniso_U_12
N1 0.0492(9) 0.0407(8) 0.0390(7) 0.0008(6) 0.0064(6) 0.0049(7)
N2 0.0620(10) 0.0501(9) 0.0415(8) 0.0039(7) 0.0044(7) 0.0184(8)
O1 0.0881(11) 0.0682(10) 0.0544(8) -0.0031(7) 0.0175(7) 0.0313(9)
O2 0.1032(12) 0.0465(7) 0.0422(7) 0.0076(6) 0.0182(7) 0.0304(8)
O3 0.182(2) 0.0645(10) 0.0454(8) 0.0172(7) 0.0390(10) 0.0639(12)
C1 0.0484(10) 0.0469(10) 0.0395(9) 0.0053(7) 0.0002(7) -0.0029(8)
C2 0.0516(11) 0.0434(9) 0.0462(9) 0.0064(8) -0.0005(7) 0.0081(8)
C3 0.0731(15) 0.0692(15) 0.0654(13) -0.0067(11) -0.0136(11) -0.0155(12)
C4 0.0757(15) 0.0764(15) 0.0483(11) 0.0191(11) 0.0123(10) 0.0013(12)
C5 0.0873(17) 0.0428(11) 0.0768(15) 0.0016(10) -0.0122(13) 0.0012(11)
C6 0.0592(13) 0.0795(16) 0.0734(15) 0.0136(12) 0.0020(11) 0.0239(12)
C7 0.0423(9) 0.0363(8) 0.0393(8) 0.0011(7) 0.0022(6) 0.0000(7)
C8 0.0484(10) 0.0313(8) 0.0386(8) 0.0009(6) 0.0015(7) 0.0001(7)
C9 0.0495(10) 0.0415(9) 0.0489(10) 0.0066(8) 0.0083(8) 0.0041(8)
C10 0.0502(11) 0.0406(9) 0.0556(11) 0.0056(8) 0.0011(8) 0.0076(8)
C11 0.0612(12) 0.0332(8) 0.0383(8) 0.0001(7) -0.0034(7) -0.0001(8)
C12 0.0610(12) 0.0494(10) 0.0421(9) 0.0071(8) 0.0096(8) 0.0026(9)
C13 0.0511(11) 0.0491(10) 0.0456(9) 0.0056(8) 0.0065(8) 0.0080(8)
C14 0.0642(12) 0.0416(10) 0.0474(10) 0.0060(8) -0.0090(8) -0.0049(9)
C15 0.121(2) 0.0643(14) 0.0653(13) 0.0245(12) 0.0322(14) 0.0480(15)
C16 0.0624(12) 0.0450(10) 0.0429(9) 0.0087(8) 0.0007(8) 0.0054(9)
C17 0.181(3) 0.0581(14) 0.0368(10) 0.0103(10) 0.0180(14) 0.0404(17)
C18 0.118(3) 0.172(4) 0.154(3) 0.096(3) -0.053(3) -0.073(3)
C19 0.108(2) 0.0656(14) 0.0560(12) 0.0204(11) 0.0015(12) 0.0211(14)

loop_
_atom_type_symbol
_atom_type_description
_atom_type_scat_dispersion_real
_atom_type_scat_dispersion_imag
_atom_type_scat_source
C C 0.0033 0.0016 'International Tables Vol C Tables 4.2.6.8 and 6.1.1.4'
H H 0.0000 0.0000 'International Tables Vol C Tables 4.2.6.8 and 6.1.1.4'
N N 0.0061 0.0033 'International Tables Vol C Tables 4.2.6.8 and 6.1.1.4'
O O 0.0106 0.0060 'International Tables Vol C Tables 4.2.6.8 and 6.1.1.4'

loop_
_geom_angle_atom_site_label_1
_geom_angle_atom_site_label_2
_geom_angle_atom_site_label_3
_geom_angle
O1 N1 C7 126.38(15)
O1 N1 C1 123.40(14)
C7 N1 C1 108.96(14)
C7 N2 C2 109.05(15)
C14 O2 C15 110.32(17)
C14 O3 C17 110.76(19)
N1 C1 C4 110.05(16)
N1 C1 C3 106.32(16)
C4 C1 C3 109.37(17)
N1 C1 C2 99.14(13)
C4 C1 C2 117.03(17)
C3 C1 C2 113.93(18)
N2 C2 C6 108.86(17)
N2 C2 C5 106.05(16)
C6 C2 C5 109.06(18)
N2 C2 C1 104.62(14)
C6 C2 C1 114.58(17)
C5 C2 C1 113.16(18)
C1 C3 H3A 109.5
C1 C3 H3B 109.5
H3A C3 H3B 109.5
C1 C3 H3C 109.5
H3A C3 H3C 109.5
H3B C3 H3C 109.5
C1 C4 H4A 109.5
C1 C4 H4B 109.5
H4A C4 H4B 109.5
C1 C4 H4C 109.5
H4A C4 H4C 109.5
H4B C4 H4C 109.5
C2 C5 H5A 109.5
C2 C5 H5B 109.5
H5A C5 H5B 109.5
C2 C5 H5C 109.5
H5A C5 H5C 109.5
H5B C5 H5C 109.5
C2 C6 H6A 109.5
C2 C6 H6B 109.5
H6A C6 H6B 109.5
C2 C6 H6C 109.5
H6A C6 H6C 109.5
H6B C6 H6C 109.5
N2 C7 N1 113.06(15)
N2 C7 C8 124.83(15)
N1 C7 C8 122.05(15)
C13 C8 C9 119.23(16)
C13 C8 C7 117.77(16)
C9 C8 C7 123.00(15)
C10 C9 C8 119.92(17)
C10 C9 H9 120.0
C8 C9 H9 120.0
C11 C10 C9 120.79(18)
C11 C10 H10 119.6
C9 C10 H10 119.6
C12 C11 C10 119.25(16)
C12 C11 C14 121.72(17)
C10 C11 C14 119.02(17)
C11 C12 C13 120.41(17)
C11 C12 H12 119.8
C13 C12 H12 119.8
C12 C13 C8 120.33(18)
C12 C13 H13 119.8
C8 C13 H13 119.8
O3 C14 O2 110.66(17)
O3 C14 C11 110.63(17)
O2 C14 C11 107.64(15)
O3 C14 H14 109.3
O2 C14 H14 109.3
C11 C14 H14 109.3
O2 C15 C16 112.42(19)
O2 C15 H15A 109.1
C16 C15 H15A 109.1
O2 C15 H15B 109.1
C16 C15 H15B 109.1
H15A C15 H15B 107.9
C17 C16 C15 106.09(19)
C17 C16 C18 112.3(3)
C15 C16 C18 109.3(3)
C17 C16 C19 109.51(18)
C15 C16 C19 110.10(19)
C18 C16 C19 109.5(2)
O3 C17 C16 111.24(18)
O3 C17 H17A 109.4
C16 C17 H17A 109.4
O3 C17 H17B 109.4
C16 C17 H17B 109.4
H17A C17 H17B 108.0
C16 C18 H18A 109.5
C16 C18 H18B 109.5
H18A C18 H18B 109.5
C16 C18 H18C 109.5
H18A C18 H18C 109.5
H18B C18 H18C 109.5
C16 C19 H19A 109.5
C16 C19 H19B 109.5
H19A C19 H19B 109.5
C16 C19 H19C 109.5
H19A C19 H19C 109.5
H19B C19 H19C 109.5

loop_
_geom_bond_atom_site_label_1
_geom_bond_atom_site_label_2
_geom_bond_distance
N1 O1 1.267(2)
N1 C7 1.397(2)
N1 C1 1.494(2)
N2 C7 1.280(2)
N2 C2 1.492(2)
O2 C14 1.388(2)
O2 C15 1.436(3)
O3 C14 1.377(3)
O3 C17 1.444(3)
C1 C4 1.519(3)
C1 C3 1.525(3)
C1 C2 1.552(3)
C2 C6 1.522(3)
C2 C5 1.529(3)
C3 H3A 0.9600
C3 H3B 0.9600
C3 H3C 0.9600
C4 H4A 0.9600
C4 H4B 0.9600
C4 H4C 0.9600
C5 H5A 0.9600
C5 H5B 0.9600
C5 H5C 0.9600
C6 H6A 0.9600
C6 H6B 0.9600
C6 H6C 0.9600
C7 C8 1.477(2)
C8 C13 1.390(2)
C8 C9 1.390(3)
C9 C10 1.385(3)
C9 H9 0.9300
C10 C11 1.386(3)
C10 H10 0.9300
C11 C12 1.381(3)
C11 C14 1.507(2)
C12 C13 1.387(3)
C12 H12 0.9300
C13 H13 0.9300
C14 H14 0.9800
C15 C16 1.502(3)
C15 H15A 0.9700
C15 H15B 0.9700
C16 C17 1.489(3)
C16 C18 1.502(4)
C16 C19 1.529(3)
C17 H17A 0.9700
C17 H17B 0.9700
C18 H18A 0.9600
C18 H18B 0.9600
C18 H18C 0.9600
C19 H19A 0.9600
C19 H19B 0.9600
C19 H19C 0.9600
